data_4084336
loop_
_publ_author_name
'Edwards, Peter G.'
'Kariuki, Benson M.'
'Newman, Paul D.'
'Zhang, Wenjian'

_publ_section_title
;
 Peripheral Methyl Activation in
 \h4-1,2,3,4-Tetramethylcyclobutadienylcobalt Complexes: Template
 Synthesis and Subsequent Reactivity of Triphosphamacrocycles
;
_journal_issue 19
_journal_name_full Organometallics
_journal_page_first 5440
_journal_paper_doi 10.1021/om500734b
_journal_volume 33
_journal_year 2014
_chemical_formula_moiety 'C44 H39 Co F4 P3, P F6'
_chemical_formula_sum 'C44 H39 Co F10 P4'
_chemical_formula_weight 940.56
_space_group_IT_number 2
_symmetry_cell_setting triclinic
_symmetry_space_group_name_Hall '-P 1'
_symmetry_space_group_name_H-M 'P -1'
_atom_sites_solution_hydrogens geom
_atom_sites_solution_primary direct
_atom_sites_solution_secondary difmap
_cell_angle_alpha 84.052(1)
_cell_angle_beta 75.647(1)
_cell_angle_gamma 79.706(1)
_cell_formula_units_Z 2
_cell_length_a 10.9766(2)
_cell_length_b 13.7217(3)
_cell_length_c 13.8448(3)
_cell_measurement_reflns_used 6468
_cell_measurement_temperature 150(2)
_cell_measurement_theta_max 27.48
_cell_measurement_theta_min 3.02
_cell_volume 1983.81(7)
_computing_cell_refinement DENZO/SCALEPACK
_computing_data_collection 'cOLLECT,Nonius BV, 1997-2001'
_computing_data_reduction DENZO/SCALEPACK
_computing_structure_refinement SHELXL-97
_computing_structure_solution SHELXs-97
_diffrn_ambient_temperature 150(2)
_diffrn_measured_fraction_theta_full 0.994
_diffrn_measured_fraction_theta_max 0.994
_diffrn_measurement_device_type 'Nonius Kappa CCD'
_diffrn_measurement_method 'CCD scans'
_diffrn_radiation_monochromator graphite
_diffrn_radiation_source 'fine-focus sealed tube'
_diffrn_radiation_type MoK\a
_diffrn_radiation_wavelength 0.71073
_diffrn_reflns_av_R_equivalents 0.0810
_diffrn_reflns_av_sigmaI/netI 0.0950
_diffrn_reflns_limit_h_max 14
_diffrn_reflns_limit_h_min -14
_diffrn_reflns_limit_k_max 17
_diffrn_reflns_limit_k_min -17
_diffrn_reflns_limit_l_max 17
_diffrn_reflns_limit_l_min -17
_diffrn_reflns_number 29619
_diffrn_reflns_theta_full 27.48
_diffrn_reflns_theta_max 27.48
_diffrn_reflns_theta_min 3.01
_exptl_absorpt_coefficient_mu 0.675
_exptl_absorpt_correction_T_max 0.9055
_exptl_absorpt_correction_T_min 0.7980
_exptl_absorpt_correction_type empirical
_exptl_absorpt_process_details Denzo/Scalepack
_exptl_crystal_colour yellow
_exptl_crystal_density_diffrn 1.575
_exptl_crystal_density_method 'not measured'
_exptl_crystal_description plate
_exptl_crystal_F_000 960
_exptl_crystal_size_max 0.35
_exptl_crystal_size_mid 0.30
_exptl_crystal_size_min 0.15
_refine_diff_density_max 0.803
_refine_diff_density_min -0.546
_refine_diff_density_rms 0.093
_refine_ls_extinction_method none
_refine_ls_goodness_of_fit_ref 1.050
_refine_ls_hydrogen_treatment constr
_refine_ls_matrix_type full
_refine_ls_number_parameters 536
_refine_ls_number_reflns 9034
_refine_ls_number_restraints 0
_refine_ls_restrained_S_all 1.050
_refine_ls_R_factor_all 0.0794
_refine_ls_R_factor_gt 0.0467
_refine_ls_shift/su_max 0.000
_refine_ls_shift/su_mean 0.000
_refine_ls_structure_factor_coef Fsqd
_refine_ls_weighting_details 'calc w=1/[\s^2^(Fo^2^)+(0.0521P)^2^+1.3497P] where P=(Fo^2^+2Fc^2^)/3'
_refine_ls_weighting_scheme calc
_refine_ls_wR_factor_gt 0.0972
_refine_ls_wR_factor_ref 0.1093
_reflns_number_gt 6468
_reflns_number_total 9034
_reflns_threshold_expression >2sigma(I)
_cod_data_source_file om500734b_si_002.cif
_cod_data_source_block cmpd5
_cod_depositor_comments 'Adding full bibliography for 4084333--4084338.cif.'
_cod_database_code 4084336
_publcif_datablock.id {142e83eb-24ba-4bd1-9800-793f77ad23cc}

_publcif_info_exptl_table_max_cols 4
_publcif_info_exptl_table_use_headnotes n

loop_
_symmetry_equiv_pos_site_id
_symmetry_equiv_pos_as_xyz
1 x,y,z
2 -x,-y,-z

loop_
_atom_site_aniso_label
_atom_site_aniso_U_11
_atom_site_aniso_U_22
_atom_site_aniso_U_33
_atom_site_aniso_U_23
_atom_site_aniso_U_13
_atom_site_aniso_U_12
C(1) .019(1) .015(1) .021(2) .000(1) -.008(1) .001(1)
C(2) .020(1) .014(1) .015(1) .001(1) -.006(1) .001(1)
C(3) .019(1) .015(1) .021(2) .004(1) -.007(1) -.001(1)
C(4) .023(2) .013(1) .021(2) .001(1) -.010(1) .000(1)
C(5) .019(2) .029(2) .025(2) .000(1) -.007(1) -.001(1)
C(6) .034(2) .024(2) .022(2) .000(1) -.013(1) -.002(1)
C(7) .026(2) .031(2) .031(2) .014(2) -.004(1) -.010(1)
C(8) .039(2) .018(2) .032(2) -.002(1) -.011(2) -.005(1)
C(9) .018(1) .023(2) .015(1) -.006(1) -.004(1) -.004(1)
C(10) .026(2) .024(2) .024(2) .000(1) -.007(1) .002(1)
C(11) .034(2) .029(2) .021(2) .002(1) .001(1) -.008(1)
C(12) .024(2) .037(2) .023(2) -.008(1) .002(1) -.010(1)
C(13) .020(2) .029(2) .022(2) -.009(1) -.005(1) .004(1)
C(14) .026(2) .020(2) .017(2) -.003(1) -.007(1) -.002(1)
C(15) .021(1) .018(1) .018(1) .000(1) -.009(1) -.006(1)
C(16) .025(2) .023(2) .024(2) -.002(1) -.007(1) -.008(1)
C(17) .021(2) .042(2) .030(2) -.006(2) -.002(1) -.007(2)
C(18) .026(2) .047(2) .027(2) .002(2) -.005(1) -.022(2)
C(19) .033(2) .027(2) .028(2) .004(1) -.011(1) -.020(1)
C(20) .025(2) .022(2) .021(2) .000(1) -.010(1) -.006(1)
C(21) .021(1) .013(1) .018(1) .001(1) -.006(1) -.006(1)
C(22) .022(2) .023(2) .028(2) -.004(1) -.008(1) -.005(1)
C(23) .026(2) .025(2) .030(2) -.009(1) -.001(1) -.003(1)
C(24) .037(2) .026(2) .020(2) -.006(1) -.004(1) -.010(1)
C(25) .032(2) .030(2) .021(2) -.001(1) -.011(1) -.011(1)
C(26) .018(1) .018(1) .022(2) .000(1) -.003(1) -.005(1)
C(27) .019(1) .017(1) .017(1) -.002(1) -.005(1) -.004(1)
C(28) .026(2) .019(2) .032(2) .002(1) -.012(1) -.008(1)
C(29) .036(2) .015(1) .029(2) .005(1) -.014(1) -.004(1)
C(30) .024(2) .022(2) .029(2) -.003(1) -.013(1) .004(1)
C(31) .016(1) .024(2) .020(2) -.001(1) -.006(1) -.002(1)
C(32) .018(1) .016(1) .016(1) -.005(1) -.002(1) -.002(1)
C(33) .020(1) .015(1) .016(1) -.003(1) -.001(1) -.002(1)
C(34) .024(2) .021(2) .021(2) -.003(1) -.006(1) -.005(1)
C(35) .041(2) .033(2) .019(2) -.002(1) -.005(1) -.004(2)
C(36) .037(2) .034(2) .021(2) -.002(2) .005(1) -.001(2)
C(37) .020(2) .029(2) .029(2) -.002(1) .004(1) .000(1)
C(38) .024(2) .023(2) .022(2) -.001(1) -.005(1) -.004(1)
C(39) .013(1) .018(1) .021(2) -.005(1) -.002(1) -.002(1)
C(40) .017(1) .021(2) .019(2) -.004(1) -.001(1) -.001(1)
C(41) .021(2) .030(2) .019(2) -.008(1) -.006(1) -.002(1)
C(42) .018(2) .030(2) .030(2) -.013(1) -.007(1) -.006(1)
C(43) .015(1) .020(2) .032(2) -.004(1) -.003(1) -.005(1)
C(44) .018(1) .022(2) .017(2) .000(1) -.004(1) -.004(1)
F(1) .032(1) .018(1) .035(1) -.003(1) -.008(1) -.007(1)
F(2) .020(1) .040(1) .027(1) -.005(1) -.008(1) -.003(1)
F(3) .019(1) .055(1) .033(1) -.013(1) -.005(1) -.003(1)
F(4) .049(1) .035(1) .031(1) .005(1) -.015(1) -.021(1)
F(5) .050(1) .035(1) .038(1) .016(1) -.008(1) -.006(1)
F(6) .028(1) .034(1) .080(2) -.012(1) -.009(1) -.009(1)
F(7) .060(1) .032(1) .041(1) -.018(1) -.011(1) -.001(1)
F(8) .027(1) .044(1) .047(1) .005(1) -.006(1) -.011(1)
F(9) .056(1) .036(1) .045(1) -.023(1) .004(1) -.017(1)
F(10) .055(1) .029(1) .054(1) .011(1) -.023(1) .001(1)
P(1) .016(1) .019(1) .018(1) -.004(1) -.003(1) -.001(1)
P(2) .016(1) .014(1) .018(1) -.001(1) -.005(1) -.004(1)
P(3) .014(1) .015(1) .015(1) -.002(1) -.003(1) -.004(1)
P(4) .026(1) .016(1) .029(1) -.002(1) -.007(1) -.004(1)
Co(1) .014(1) .013(1) .015(1) -.001(1) -.004(1) -.003(1)

loop_
_atom_site_label
_atom_site_type_symbol
_atom_site_fract_x
_atom_site_fract_y
_atom_site_fract_z
_atom_site_U_iso_or_equiv
C(1) c .0022(3) .4101(2) .1749(2) .018(1)
C(2) c .0875(2) .3813(2) .0801(2) .017(1)
C(3) c .1738(3) .4440(2) .0920(2) .019(1)
C(4) c .0912(3) .4741(2) .1859(2) .019(1)
C(5) c -.1360(3) .4075(2) .2160(2) .025(1)
C(6) c .0693(3) .3432(2) -.0115(2) .026(1)
C(7) c .2743(3) .4908(2) .0185(2) .030(1)
C(8) c .0867(3) .5605(2) .2442(2) .029(1)
C(9) c -.0097(3) .3397(2) .4616(2) .018(1)
C(10) c -.0234(3) .2584(2) .5301(2) .026(1)
C(11) c -.1381(3) .2531(2) .6000(2) .029(1)
C(12) c -.2391(3) .3292(2) .6022(2) .028(1)
C(13) c -.2256(3) .4120(2) .5364(2) .024(1)
C(14) c -.1120(3) .4173(2) .4667(2) .021(1)
C(15) c .0082(3) .1135(2) .2803(2) .018(1)
C(16) c -.0913(3) .1751(2) .3387(2) .023(1)
C(17) c -.2001(3) .1395(3) .3952(2) .031(1)
C(18) c -.2103(3) .0413(3) .3938(2) .032(1)
C(19) c -.1161(3) -.0215(2) .3338(2) .027(1)
C(20) c -.0099(3) .0159(2) .2791(2) .022(1)
C(21) c .1804(3) .1064(2) .0895(2) .017(1)
C(22) c .3006(3) .0564(2) .0448(2) .024(1)
C(23) c .3222(3) .0157(2) -.0468(2) .027(1)
C(24) c .2252(3) .0236(2) -.0950(2) .027(1)
C(25) c .1053(3) .0724(2) -.0531(2) .026(1)
C(26) c .0857(3) .1106(2) .0386(2) .019(1)
C(27) c .2814(3) .1023(2) .2614(2) .017(1)
C(28) c .2867(3) .0071(2) .3078(2) .024(1)
C(29) c .3956(3) -.0394(2) .3375(2) .026(1)
C(30) c .5001(3) .0079(2) .3203(2) .024(1)
C(31) c .4959(3) .1031(2) .2769(2) .020(1)
C(32) c .3858(2) .1520(2) .2476(2) .016(1)
C(33) c .4842(3) .2625(2) .0683(2) .018(1)
C(34) c .4369(3) .2542(2) -.0148(2) .022(1)
C(35) c .5180(3) .2354(2) -.1072(2) .031(1)
C(36) c .6482(3) .2249(2) -.1188(2) .034(1)
C(37) c .6981(3) .2328(2) -.0384(2) .028(1)
C(38) c .6152(3) .2510(2) .0530(2) .023(1)
C(39) c .4457(2) .3470(2) .2593(2) .017(1)
C(40) c .4624(2) .3183(2) .3563(2) .019(1)
C(41) c .5162(3) .3759(2) .4053(2) .023(1)
C(42) c .5530(3) .4641(2) .3617(2) .025(1)
C(43) c .5356(3) .4958(2) .2671(2) .023(1)
C(44) c .4830(2) .4371(2) .2199(2) .019(1)
F(1) f .0806(2) -.0482(1) .2196(1) .028(1)
F(2) f -.0342(2) .1557(1) .0812(1) .028(1)
F(3) f .6686(2) .2555(2) .1308(1) .035(1)
F(4) f .4691(2) .4689(1) .1265(1) .036(1)
F(5) f .3163(2) .1858(1) .7493(1) .043(1)
F(6) f .1423(2) .2580(1) .6950(2) .047(1)
F(7) f .3213(2) .1956(1) .5849(1) .044(1)
F(8) f .4335(2) .2890(1) .6444(1) .040(1)
F(9) f .2546(2) .3516(1) .7537(2) .046(1)
F(10) f .2602(2) .3614(1) .5890(2) .046(1)
P(1) p .1375(1) .3390(1) .3648(1) .018(1)
P(2) p .1485(1) .1666(1) .2079(1) .015(1)
P(3) p .3693(1) .2789(1) .1899(1) .014(1)
P(4) p .2873(1) .2736(1) .6696(1) .024(1)
Co(1) co .1627(1) .3261(1) .2023(1) .014(1)
H(5A) h -.1857 .4674 .1915 .037
H(5B) h -.1547 .4048 .2891 .037
H(5C) h -.1586 .3487 .1945 .037
H(6A) h .0601 .3985 -.0614 .039
H(6B) h -.0075 .3120 .0054 .039
H(6C) h .1434 .2942 -.0387 .039
H(7A) h .2374 .5289 -.0342 .045
H(7B) h .3433 .4391 -.0112 .045
H(7C) h .3082 .5353 .0525 .045
H(8A) h .1730 .5652 .2490 .044
H(8B) h .0328 .5516 .3114 .044
H(8C) h .0513 .6214 .2105 .044
H(10) h .0462 .2059 .5292 .031
H(11) h -.1467 .1970 .6460 .035
H(12) h -.3179 .3251 .6489 .034
H(13) h -.2946 .4653 .5391 .029
H(14) h -.1035 .4743 .4219 .025
H(16) h -.0850 .2430 .3402 .028
H(17) h -.2670 .1829 .4344 .037
H(18) h -.2828 .0164 .4346 .038
H(19) h -.1244 -.0887 .3303 .032
H(22) h .3684 .0503 .0775 .028
H(23) h .4045 -.0178 -.0763 .033
H(24) h .2408 -.0047 -.1575 .033
H(25) h .0382 .0794 -.0867 .032
H(28) h .2152 -.0263 .3191 .029
H(29) h .3981 -.1041 .3698 .031
H(30) h .5756 -.0252 .3384 .029
H(31) h .5678 .1358 .2668 .024
H(34) h .3475 .2616 -.0078 .026
H(35) h .4840 .2298 -.1628 .038
H(36) h .7035 .2120 -.1823 .040
H(37) h .7876 .2260 -.0457 .034
H(40) h .4362 .2585 .3887 .023
H(41) h .5281 .3542 .4703 .028
H(42) h .5900 .5029 .3962 .029
H(43) h .5595 .5567 .2357 .027
H(1A) h .1991 .2842 .3860 .021
H(1B) h .1686 .4011 .3705 .021

loop_
_atom_type_symbol
_atom_type_description
_atom_type_scat_dispersion_real
_atom_type_scat_dispersion_imag
_atom_type_scat_source
C C 0.0033 0.0016 'International Tables Vol C Tables 4.2.6.8 and 6.1.1.4'
H H 0.0000 0.0000 'International Tables Vol C Tables 4.2.6.8 and 6.1.1.4'
F F 0.0171 0.0103 'International Tables Vol C Tables 4.2.6.8 and 6.1.1.4'
P P 0.1023 0.0942 'International Tables Vol C Tables 4.2.6.8 and 6.1.1.4'
Co Co 0.3494 0.9721 'International Tables Vol C Tables 4.2.6.8 and 6.1.1.4'

loop_
_geom_angle_atom_site_label_1
_geom_angle_atom_site_label_2
_geom_angle_atom_site_label_3
_geom_angle
C(2) C(1) C(4) 89.0(2)
C(2) C(1) C(5) 131.8(3)
C(4) C(1) C(5) 134.8(3)
C(2) C(1) Co(1) 71.25(15)
C(4) C(1) Co(1) 69.97(14)
C(5) C(1) Co(1) 133.65(19)
C(3) C(2) C(1) 90.4(2)
C(3) C(2) C(6) 130.7(2)
C(1) C(2) C(6) 133.8(3)
C(3) C(2) Co(1) 70.89(14)
C(1) C(2) Co(1) 67.17(14)
C(6) C(2) Co(1) 137.9(2)
C(2) C(3) C(4) 90.9(2)
C(2) C(3) C(7) 132.0(3)
C(4) C(3) C(7) 132.5(3)
C(2) C(3) Co(1) 68.96(14)
C(4) C(3) Co(1) 67.83(14)
C(7) C(3) Co(1) 138.20(19)
C(3) C(4) C(1) 89.7(2)
C(3) C(4) C(8) 130.2(3)
C(1) C(4) C(8) 137.0(3)
C(3) C(4) Co(1) 71.64(15)
C(1) C(4) Co(1) 67.79(14)
C(8) C(4) Co(1) 132.6(2)
C(1) C(5) H(5A) 109.5
C(1) C(5) H(5B) 109.5
H(5A) C(5) H(5B) 109.5
C(1) C(5) H(5C) 109.5
H(5A) C(5) H(5C) 109.5
H(5B) C(5) H(5C) 109.5
C(2) C(6) H(6A) 109.5
C(2) C(6) H(6B) 109.5
H(6A) C(6) H(6B) 109.5
C(2) C(6) H(6C) 109.5
H(6A) C(6) H(6C) 109.5
H(6B) C(6) H(6C) 109.5
C(3) C(7) H(7A) 109.5
C(3) C(7) H(7B) 109.5
H(7A) C(7) H(7B) 109.5
C(3) C(7) H(7C) 109.5
H(7A) C(7) H(7C) 109.5
H(7B) C(7) H(7C) 109.5
C(4) C(8) H(8A) 109.5
C(4) C(8) H(8B) 109.5
H(8A) C(8) H(8B) 109.5
C(4) C(8) H(8C) 109.5
H(8A) C(8) H(8C) 109.5
H(8B) C(8) H(8C) 109.5
C(10) C(9) C(14) 118.5(3)
C(10) C(9) P(1) 119.3(2)
C(14) C(9) P(1) 122.2(2)
C(9) C(10) C(11) 120.7(3)
C(9) C(10) H(10) 119.7
C(11) C(10) H(10) 119.7
C(12) C(11) C(10) 120.0(3)
C(12) C(11) H(11) 120.0
C(10) C(11) H(11) 120.0
C(11) C(12) C(13) 120.0(3)
C(11) C(12) H(12) 120.0
C(13) C(12) H(12) 120.0
C(14) C(13) C(12) 120.1(3)
C(14) C(13) H(13) 119.9
C(12) C(13) H(13) 119.9
C(13) C(14) C(9) 120.7(3)
C(13) C(14) H(14) 119.7
C(9) C(14) H(14) 119.7
C(20) C(15) C(16) 115.9(3)
C(20) C(15) P(2) 125.3(2)
C(16) C(15) P(2) 118.7(2)
C(15) C(16) C(17) 121.5(3)
C(15) C(16) H(16) 119.2
C(17) C(16) H(16) 119.2
C(18) C(17) C(16) 119.8(3)
C(18) C(17) H(17) 120.1
C(16) C(17) H(17) 120.1
C(17) C(18) C(19) 120.6(3)
C(17) C(18) H(18) 119.7
C(19) C(18) H(18) 119.7
C(20) C(19) C(18) 118.2(3)
C(20) C(19) H(19) 120.9
C(18) C(19) H(19) 120.9
F(1) C(20) C(19) 116.5(3)
F(1) C(20) C(15) 119.6(2)
C(19) C(20) C(15) 123.9(3)
C(26) C(21) C(22) 116.4(3)
C(26) C(21) P(2) 121.1(2)
C(22) C(21) P(2) 122.6(2)
C(23) C(22) C(21) 120.8(3)
C(23) C(22) H(22) 119.6
C(21) C(22) H(22) 119.6
C(24) C(23) C(22) 120.4(3)
C(24) C(23) H(23) 119.8
C(22) C(23) H(23) 119.8
C(23) C(24) C(25) 120.4(3)
C(23) C(24) H(24) 119.8
C(25) C(24) H(24) 119.8
C(26) C(25) C(24) 118.1(3)
C(26) C(25) H(25) 120.9
C(24) C(25) H(25) 120.9
F(2) C(26) C(25) 117.9(2)
F(2) C(26) C(21) 118.3(3)
C(25) C(26) C(21) 123.8(3)
C(28) C(27) C(32) 119.4(2)
C(28) C(27) P(2) 124.3(2)
C(32) C(27) P(2) 116.14(19)
C(29) C(28) C(27) 120.5(3)
C(29) C(28) H(28) 119.8
C(27) C(28) H(28) 119.8
C(30) C(29) C(28) 120.1(3)
C(30) C(29) H(29) 120.0
C(28) C(29) H(29) 120.0
C(29) C(30) C(31) 120.5(3)
C(29) C(30) H(30) 119.8
C(31) C(30) H(30) 119.8
C(30) C(31) C(32) 120.3(3)
C(30) C(31) H(31) 119.9
C(32) C(31) H(31) 119.9
C(27) C(32) C(31) 119.2(2)
C(27) C(32) P(3) 116.75(19)
C(31) C(32) P(3) 124.0(2)
C(38) C(33) C(34) 116.5(3)
C(38) C(33) P(3) 125.4(2)
C(34) C(33) P(3) 117.9(2)
C(35) C(34) C(33) 121.2(3)
C(35) C(34) H(34) 119.4
C(33) C(34) H(34) 119.4
C(36) C(35) C(34) 120.2(3)
C(36) C(35) H(35) 119.9
C(34) C(35) H(35) 119.9
C(37) C(36) C(35) 120.2(3)
C(37) C(36) H(36) 119.9
C(35) C(36) H(36) 119.9
C(36) C(37) C(38) 118.5(3)
C(36) C(37) H(37) 120.8
C(38) C(37) H(37) 120.8
F(3) C(38) C(37) 116.5(3)
F(3) C(38) C(33) 120.0(2)
C(37) C(38) C(33) 123.5(3)
C(44) C(39) C(40) 115.1(3)
C(44) C(39) P(3) 120.2(2)
C(40) C(39) P(3) 124.5(2)
C(41) C(40) C(39) 121.1(3)
C(41) C(40) H(40) 119.5
C(39) C(40) H(40) 119.5
C(42) C(41) C(40) 121.2(3)
C(42) C(41) H(41) 119.4
C(40) C(41) H(41) 119.4
C(41) C(42) C(43) 119.4(3)
C(41) C(42) H(42) 120.3
C(43) C(42) H(42) 120.3
C(44) C(43) C(42) 118.2(3)
C(44) C(43) H(43) 120.9
C(42) C(43) H(43) 120.9
F(4) C(44) C(43) 117.0(2)
F(4) C(44) C(39) 117.9(3)
C(43) C(44) C(39) 125.1(3)
C(9) P(1) Co(1) 127.16(9)
C(9) P(1) H(1A) 105.5
Co(1) P(1) H(1A) 105.5
C(9) P(1) H(1B) 105.5
Co(1) P(1) H(1B) 105.5
H(1A) P(1) H(1B) 106.1
C(21) P(2) C(15) 100.98(12)
C(21) P(2) C(27) 101.67(12)
C(15) P(2) C(27) 104.97(12)
C(21) P(2) Co(1) 118.56(9)
C(15) P(2) Co(1) 123.26(10)
C(27) P(2) Co(1) 104.78(9)
C(39) P(3) C(32) 104.13(12)
C(39) P(3) C(33) 104.19(12)
C(32) P(3) C(33) 101.32(12)
C(39) P(3) Co(1) 116.90(9)
C(32) P(3) Co(1) 105.63(9)
C(33) P(3) Co(1) 122.21(9)
F(5) P(4) F(6) 90.17(11)
F(5) P(4) F(9) 90.21(11)
F(6) P(4) F(9) 90.40(11)
F(5) P(4) F(10) 179.21(12)
F(6) P(4) F(10) 90.55(11)
F(9) P(4) F(10) 90.11(11)
F(5) P(4) F(7) 89.85(11)
F(6) P(4) F(7) 90.10(11)
F(9) P(4) F(7) 179.49(12)
F(10) P(4) F(7) 89.83(11)
F(5) P(4) F(8) 89.61(10)
F(6) P(4) F(8) 179.78(13)
F(9) P(4) F(8) 89.60(11)
F(10) P(4) F(8) 89.67(10)
F(7) P(4) F(8) 89.90(11)
C(1) Co(1) C(4) 42.24(11)
C(1) Co(1) C(2) 41.58(11)
C(4) Co(1) C(2) 59.51(11)
C(1) Co(1) C(3) 59.59(10)
C(4) Co(1) C(3) 40.53(11)
C(2) Co(1) C(3) 40.15(10)
C(1) Co(1) P(3) 157.63(8)
C(4) Co(1) P(3) 119.79(8)
C(2) Co(1) P(3) 122.71(8)
C(3) Co(1) P(3) 98.12(8)
C(1) Co(1) P(2) 110.18(8)
C(4) Co(1) P(2) 152.41(8)
C(2) Co(1) P(2) 101.54(8)
C(3) Co(1) P(2) 135.99(8)
P(3) Co(1) P(2) 86.90(3)
C(1) Co(1) P(1) 102.46(8)
C(4) Co(1) P(1) 90.13(8)
C(2) Co(1) P(1) 143.44(8)
C(3) Co(1) P(1) 125.86(8)
P(3) Co(1) P(1) 88.86(3)
P(2) Co(1) P(1) 97.79(3)

loop_
_geom_bond_atom_site_label_1
_geom_bond_atom_site_label_2
_geom_bond_distance
C(1) C(2) 1.457(4)
C(1) C(4) 1.469(4)
C(1) C(5) 1.487(4)
C(1) Co(1) 2.023(3)
C(2) C(3) 1.436(4)
C(2) C(6) 1.490(4)
C(2) Co(1) 2.078(3)
C(3) C(4) 1.441(4)
C(3) C(7) 1.493(4)
C(3) Co(1) 2.104(3)
C(4) C(8) 1.488(4)
C(4) Co(1) 2.053(3)
C(5) H(5A) 0.9800
C(5) H(5B) 0.9800
C(5) H(5C) 0.9800
C(6) H(6A) 0.9800
C(6) H(6B) 0.9800
C(6) H(6C) 0.9800
C(7) H(7A) 0.9800
C(7) H(7B) 0.9800
C(7) H(7C) 0.9800
C(8) H(8A) 0.9800
C(8) H(8B) 0.9800
C(8) H(8C) 0.9800
C(9) C(10) 1.391(4)
C(9) C(14) 1.396(4)
C(9) P(1) 1.825(3)
C(10) C(11) 1.393(4)
C(10) H(10) 0.9500
C(11) C(12) 1.377(4)
C(11) H(11) 0.9500
C(12) C(13) 1.386(4)
C(12) H(12) 0.9500
C(13) C(14) 1.382(4)
C(13) H(13) 0.9500
C(14) H(14) 0.9500
C(15) C(20) 1.390(4)
C(15) C(16) 1.392(4)
C(15) P(2) 1.841(3)
C(16) C(17) 1.394(4)
C(16) H(16) 0.9500
C(17) C(18) 1.374(5)
C(17) H(17) 0.9500
C(18) C(19) 1.381(5)
C(18) H(18) 0.9500
C(19) C(20) 1.375(4)
C(19) H(19) 0.9500
C(20) F(1) 1.368(3)
C(21) C(26) 1.384(4)
C(21) C(22) 1.398(4)
C(21) P(2) 1.840(3)
C(22) C(23) 1.388(4)
C(22) H(22) 0.9500
C(23) C(24) 1.373(4)
C(23) H(23) 0.9500
C(24) C(25) 1.379(4)
C(24) H(24) 0.9500
C(25) C(26) 1.377(4)
C(25) H(25) 0.9500
C(26) F(2) 1.364(3)
C(27) C(28) 1.392(4)
C(27) C(32) 1.400(4)
C(27) P(2) 1.843(3)
C(28) C(29) 1.387(4)
C(28) H(28) 0.9500
C(29) C(30) 1.376(4)
C(29) H(29) 0.9500
C(30) C(31) 1.377(4)
C(30) H(30) 0.9500
C(31) C(32) 1.404(4)
C(31) H(31) 0.9500
C(32) P(3) 1.837(3)
C(33) C(38) 1.382(4)
C(33) C(34) 1.396(4)
C(33) P(3) 1.844(3)
C(34) C(35) 1.385(4)
C(34) H(34) 0.9500
C(35) C(36) 1.380(4)
C(35) H(35) 0.9500
C(36) C(37) 1.379(5)
C(36) H(36) 0.9500
C(37) C(38) 1.380(4)
C(37) H(37) 0.9500
C(38) F(3) 1.360(3)
C(39) C(44) 1.387(4)
C(39) C(40) 1.407(4)
C(39) P(3) 1.835(3)
C(40) C(41) 1.382(4)
C(40) H(40) 0.9500
C(41) C(42) 1.377(4)
C(41) H(41) 0.9500
C(42) C(43) 1.385(4)
C(42) H(42) 0.9500
C(43) C(44) 1.368(4)
C(43) H(43) 0.9500
C(44) F(4) 1.358(3)
F(5) P(4) 1.5911(18)
F(6) P(4) 1.5908(19)
F(7) P(4) 1.601(2)
F(8) P(4) 1.6036(18)
F(9) P(4) 1.594(2)
F(10) P(4) 1.5944(19)
P(1) Co(1) 2.2190(8)
P(1) H(1A) 0.9900
P(1) H(1B) 0.9900
P(2) Co(1) 2.2139(8)
P(3) Co(1) 2.2125(7)
